data_7055578
loop_
_publ_author_name
'Mella, Pablo'
'Cabezas, Karina'
'Cerda, Carla'
'Cepeda, Marjorie'
'G\"unther, German'
'Pizarro, Nancy Alejandra'
'Vega, Andres'

_publ_section_title
;
 Solvent, Coordinating and Hydrogen-Bond Effects on the Chromic
 Luminescence of the Cationic Complex [(phen)(H2O)Re(CO)3]+
;
_journal_name_full 'New J. Chem.'
_journal_paper_doi 10.1039/C6NJ00885B
_journal_year 2016
_chemical_formula_moiety 'C15 H10 N2 O4 Re, C F3 O3 S, C H2 Cl2 '
_chemical_formula_sum 'C17 H12 Cl2 F3 N2 O7 Re S'
_chemical_formula_weight 702.46
_chemical_name_systematic
; 
'triluoromethenesulfonate of aquobromotricarbonylrhenium(I)'
;
_chemical_properties_physical Luminescent
_space_group_IT_number 2
_symmetry_cell_setting triclinic
_symmetry_space_group_name_Hall '-P 1'
_symmetry_space_group_name_H-M 'P -1'
_atom_sites_solution_hydrogens geom
_atom_sites_solution_primary direct
_atom_sites_solution_secondary difmap
_audit_creation_method SHELXL-97
_audit_update_record
;
2015-05-29 deposited with the CCDC.
2016-05-19 downloaded from the CCDC.
;
_cell_angle_alpha 94.367(4)
_cell_angle_beta 97.337(4)
_cell_angle_gamma 94.165(4)
_cell_formula_units_Z 2
_cell_length_a 8.9613(15)
_cell_length_b 10.9689(19)
_cell_length_c 11.7044(19)
_cell_measurement_reflns_used 4928
_cell_measurement_temperature 293(2)
_cell_measurement_theta_max 23.99
_cell_measurement_theta_min 2.31
_cell_volume 1133.8(3)
_computing_cell_refinement 'Bruker SMART'
_computing_data_collection 'Bruker SMART'
_computing_data_reduction 'Bruker SAINT'
_computing_molecular_graphics 'Bruker SHELXTL'
_computing_publication_material 'Bruker SHELXTL'
_computing_structure_refinement 'Bruker SHELXTL'
_computing_structure_solution 'Bruker SHELXTL'
_diffrn_ambient_temperature 293(2)
_diffrn_measured_fraction_theta_full 0.997
_diffrn_measured_fraction_theta_max 0.997
_diffrn_measurement_device_type 'CCD area detector'
_diffrn_measurement_method 'phi and omega scans'
_diffrn_radiation_monochromator graphite
_diffrn_radiation_source 'fine-focus sealed tube'
_diffrn_radiation_type MoK\a
_diffrn_radiation_wavelength 0.71073
_diffrn_reflns_av_R_equivalents 0.0467
_diffrn_reflns_av_sigmaI/netI 0.0636
_diffrn_reflns_limit_h_max 11
_diffrn_reflns_limit_h_min -11
_diffrn_reflns_limit_k_max 13
_diffrn_reflns_limit_k_min -13
_diffrn_reflns_limit_l_max 14
_diffrn_reflns_limit_l_min -14
_diffrn_reflns_number 8865
_diffrn_reflns_theta_full 26.00
_diffrn_reflns_theta_max 26.00
_diffrn_reflns_theta_min 1.76
_exptl_absorpt_coefficient_mu 5.753
_exptl_absorpt_correction_T_max 0.7448
_exptl_absorpt_correction_T_min 0.3858
_exptl_absorpt_correction_type analytical
_exptl_absorpt_process_details 'SADABS, Bruker'
_exptl_crystal_colour 'light yellow'
_exptl_crystal_density_diffrn 2.058
_exptl_crystal_density_method 'not measured'
_exptl_crystal_description plate
_exptl_crystal_F_000 672
_exptl_crystal_preparation Luminescent
_exptl_crystal_recrystallization_method 'Re-crystallisation from solvent: Dichloromethane'
_exptl_crystal_size_max 0.54
_exptl_crystal_size_mid 0.20
_exptl_crystal_size_min 0.08
_refine_diff_density_max 1.434
_refine_diff_density_min -1.506
_refine_diff_density_rms 0.129
_refine_ls_extinction_method none
_refine_ls_goodness_of_fit_ref 1.016
_refine_ls_hydrogen_treatment mixed
_refine_ls_matrix_type full
_refine_ls_number_parameters 306
_refine_ls_number_reflns 4436
_refine_ls_number_restraints 2
_refine_ls_restrained_S_all 1.016
_refine_ls_R_factor_all 0.0487
_refine_ls_R_factor_gt 0.0390
_refine_ls_shift/su_max 0.001
_refine_ls_shift/su_mean 0.000
_refine_ls_structure_factor_coef Fsqd
_refine_ls_weighting_details 'calc w=1/[\s^2^(Fo^2^)+(0.0395P)^2^+0.8822P] where P=(Fo^2^+2Fc^2^)/3'
_refine_ls_weighting_scheme calc
_refine_ls_wR_factor_gt 0.0875
_refine_ls_wR_factor_ref 0.0931
_reflns_number_gt 3763
_reflns_number_total 4436
_reflns_threshold_expression >2sigma(I)
_cod_data_source_file c6nj00885b3.cif
_cod_data_source_block aquo-CH2Cl2
_cod_depositor_comments
;
The following automatic conversions were performed:

'_symmetry_cell_setting' value 'Triclinic' changed to 'triclinic'
according to
/usr/data/users/saulius/crontab/automatic-downloads/rss-feeds/RSC/lib/dictionaries/cif_core.dic
dictionary named 'cif_core.dic' version 2.4.2 from 2011-04-26.

Automatic conversion script
Id: cif_fix_values 4268 2015-11-12 08:31:59Z antanas 
;
_cod_original_sg_symbol_H-M P-1
_cod_database_code 7055578

loop_
_symmetry_equiv_pos_as_xyz
'x, y, z'
'-x, -y, -z'

loop_
_atom_site_label
_atom_site_type_symbol
_atom_site_fract_x
_atom_site_fract_y
_atom_site_fract_z
_atom_site_U_iso_or_equiv
_atom_site_adp_type
_atom_site_occupancy
_atom_site_symmetry_multiplicity
_atom_site_calc_flag
_atom_site_refinement_flags
Re2 Re 0.12698(3) 0.30637(2) 0.25620(2) 0.04091(11) Uani 1 1 d .
S1 S 0.9151(2) 0.24178(16) 0.84425(16) 0.0520(4) Uani 1 1 d .
N1 N 0.3218(6) 0.4396(5) 0.2972(4) 0.0407(12) Uani 1 1 d .
N2 N 0.2860(6) 0.2423(4) 0.1436(4) 0.0406(12) Uani 1 1 d .
O13 O -0.0939(6) 0.4298(6) 0.3993(5) 0.0825(18) Uani 1 1 d .
O14 O -0.1306(7) 0.1104(6) 0.1638(5) 0.0832(18) Uani 1 1 d .
O15 O 0.2176(8) 0.1555(6) 0.4570(6) 0.096(2) Uani 1 1 d .
C13 C -0.0090(8) 0.3838(6) 0.3474(6) 0.0502(17) Uani 1 1 d .
C14 C -0.0340(8) 0.1847(7) 0.1984(6) 0.0543(18) Uani 1 1 d .
O1 O 0.0777(6) 0.4224(4) 0.1140(4) 0.0581(13) Uani 1 1 d D
H1W H 0.064(6) 0.392(5) 0.0441(15) 0.029(15) Uiso 1 1 d D
H2W H 0.090(8) 0.4994(10) 0.132(6) 0.05(2) Uiso 1 1 d D
C11 C 0.4090(7) 0.3223(5) 0.1437(5) 0.0402(14) Uani 1 1 d .
C12 C 0.4295(7) 0.4276(6) 0.2253(5) 0.0411(14) Uani 1 1 d .
C1 C 0.3411(8) 0.5347(6) 0.3784(6) 0.0548(18) Uani 1 1 d .
H1 H 0.2688 0.5440 0.4280 0.066 Uiso 1 1 calc R
C5 C 0.6615(9) 0.4905(8) 0.1526(7) 0.069(2) Uani 1 1 d .
H5 H 0.7448 0.5466 0.1541 0.082 Uiso 1 1 calc R
C10 C 0.2676(8) 0.1432(6) 0.0691(6) 0.0507(17) Uani 1 1 d .
H10 H 0.1841 0.0878 0.0694 0.061 Uiso 1 1 calc R
C4 C 0.5573(8) 0.5102(6) 0.2332(6) 0.0511(17) Uani 1 1 d .
C2 C 0.4659(9) 0.6195(7) 0.3903(7) 0.066(2) Uani 1 1 d .
H2 H 0.4763 0.6838 0.4480 0.079 Uiso 1 1 calc R
C7 C 0.5156(8) 0.3047(7) 0.0684(6) 0.0554(18) Uani 1 1 d .
C9 C 0.3676(9) 0.1188(7) -0.0092(7) 0.061(2) Uani 1 1 d .
H9 H 0.3503 0.0484 -0.0603 0.073 Uiso 1 1 calc R
C6 C 0.6419(9) 0.3925(8) 0.0746(7) 0.069(2) Uani 1 1 d .
H6 H 0.7122 0.3819 0.0235 0.083 Uiso 1 1 calc R
C3 C 0.5735(9) 0.6097(7) 0.3184(7) 0.067(2) Uani 1 1 d .
H3 H 0.6559 0.6677 0.3255 0.080 Uiso 1 1 calc R
C8 C 0.4916(9) 0.1985(7) -0.0110(7) 0.067(2) Uani 1 1 d .
H8 H 0.5591 0.1834 -0.0635 0.080 Uiso 1 1 calc R
F1 F 1.0071(9) 0.2991(7) 0.6534(5) 0.132(2) Uani 1 1 d .
C15 C 0.1825(9) 0.2120(7) 0.3798(6) 0.0585(19) Uani 1 1 d .
O2 O 0.7989(10) 0.3185(10) 0.8261(7) 0.157(4) Uani 1 1 d .
O3 O 0.8880(13) 0.1336(6) 0.8916(8) 0.149(4) Uani 1 1 d .
F3 F 1.0919(12) 0.1471(9) 0.7127(8) 0.195(5) Uani 1 1 d .
C16 C 0.9725(11) 0.2064(8) 0.7053(8) 0.074(2) Uani 1 1 d .
O4 O 1.0444(10) 0.3104(9) 0.9026(6) 0.155(4) Uani 1 1 d .
F2 F 0.8675(12) 0.1439(12) 0.6382(7) 0.235(6) Uani 1 1 d .
Cl2 Cl 0.3625(4) 0.8010(3) 0.6425(3) 0.1087(9) Uani 1 1 d .
Cl1 Cl 0.5071(4) 1.0451(3) 0.6895(3) 0.1331(12) Uani 1 1 d .
C18 C 0.3536(12) 0.9526(9) 0.6209(10) 0.094(3) Uani 1 1 d .
H18A H 0.2630 0.9804 0.6481 0.113 Uiso 1 1 calc R
H18B H 0.3452 0.9615 0.5385 0.113 Uiso 1 1 calc R

loop_
_atom_site_aniso_label
_atom_site_aniso_U_11
_atom_site_aniso_U_22
_atom_site_aniso_U_33
_atom_site_aniso_U_23
_atom_site_aniso_U_13
_atom_site_aniso_U_12
Re2 0.03968(16) 0.03952(16) 0.04352(16) 0.00311(11) 0.00768(11) -0.00003(11)
S1 0.0619(11) 0.0448(9) 0.0500(10) 0.0028(8) 0.0113(8) 0.0047(8)
N1 0.041(3) 0.040(3) 0.040(3) -0.002(2) 0.001(2) 0.009(2)
N2 0.043(3) 0.033(3) 0.047(3) 0.004(2) 0.006(2) 0.006(2)
O13 0.066(4) 0.100(5) 0.083(4) -0.022(4) 0.029(3) 0.011(3)
O14 0.068(4) 0.083(4) 0.091(4) -0.016(3) 0.018(3) -0.030(3)
O15 0.124(6) 0.091(5) 0.079(4) 0.041(4) 0.015(4) 0.019(4)
C13 0.048(4) 0.050(4) 0.047(4) -0.003(3) -0.002(3) -0.004(3)
C14 0.054(4) 0.057(4) 0.051(4) 0.001(3) 0.012(3) -0.006(4)
O1 0.080(4) 0.043(3) 0.047(3) 0.000(2) -0.005(3) 0.005(3)
C11 0.039(3) 0.035(3) 0.046(3) 0.000(3) 0.005(3) 0.005(3)
C12 0.038(3) 0.044(3) 0.041(3) 0.004(3) 0.002(3) 0.006(3)
C1 0.054(4) 0.054(4) 0.055(4) -0.005(3) 0.007(3) 0.006(3)
C5 0.047(4) 0.077(6) 0.078(6) -0.001(5) 0.012(4) -0.016(4)
C10 0.053(4) 0.035(3) 0.064(4) 0.000(3) 0.006(3) 0.006(3)
C4 0.044(4) 0.043(4) 0.066(4) 0.004(3) 0.008(3) 0.001(3)
C2 0.062(5) 0.062(5) 0.067(5) -0.019(4) 0.003(4) -0.001(4)
C7 0.044(4) 0.062(4) 0.061(4) -0.005(4) 0.018(3) 0.005(3)
C9 0.065(5) 0.048(4) 0.069(5) -0.015(4) 0.011(4) 0.014(4)
C6 0.054(5) 0.083(6) 0.075(5) 0.003(5) 0.029(4) -0.002(4)
C3 0.051(5) 0.060(5) 0.083(6) -0.007(4) 0.004(4) -0.017(4)
C8 0.061(5) 0.066(5) 0.076(5) -0.013(4) 0.026(4) 0.009(4)
F1 0.190(7) 0.130(6) 0.093(4) 0.038(4) 0.062(5) 0.021(5)
C15 0.074(5) 0.052(4) 0.051(4) 0.014(4) 0.012(4) 0.001(4)
O2 0.138(7) 0.255(12) 0.115(6) 0.079(7) 0.056(6) 0.131(8)
O3 0.277(11) 0.058(4) 0.139(7) 0.032(4) 0.123(7) 0.005(6)
F3 0.272(11) 0.204(9) 0.167(7) 0.068(7) 0.135(8) 0.172(9)
C16 0.093(7) 0.057(5) 0.070(6) -0.010(4) 0.021(5) -0.001(5)
O4 0.144(7) 0.217(10) 0.079(5) -0.060(6) 0.025(5) -0.091(7)
F2 0.240(11) 0.318(13) 0.107(6) -0.117(7) 0.055(6) -0.163(10)
Cl2 0.142(3) 0.0804(17) 0.115(2) 0.0185(15) 0.0433(19) 0.0244(17)
Cl1 0.141(3) 0.130(3) 0.117(2) -0.031(2) 0.028(2) -0.037(2)
C18 0.095(7) 0.076(6) 0.118(8) 0.034(6) 0.016(6) 0.012(6)

loop_
_atom_type_symbol
_atom_type_description
_atom_type_scat_dispersion_real
_atom_type_scat_dispersion_imag
_atom_type_scat_source
C C 0.0033 0.0016 'International Tables Vol C Tables 4.2.6.8 and 6.1.1.4'
H H 0.0000 0.0000 'International Tables Vol C Tables 4.2.6.8 and 6.1.1.4'
N N 0.0061 0.0033 'International Tables Vol C Tables 4.2.6.8 and 6.1.1.4'
O O 0.0106 0.0060 'International Tables Vol C Tables 4.2.6.8 and 6.1.1.4'
F F 0.0171 0.0103 'International Tables Vol C Tables 4.2.6.8 and 6.1.1.4'
S S 0.1246 0.1234 'International Tables Vol C Tables 4.2.6.8 and 6.1.1.4'
Re Re -1.0185 7.2310 'International Tables Vol C Tables 4.2.6.8 and 6.1.1.4'
Cl Cl 0.1484 0.1585 'International Tables Vol C Tables 4.2.6.8 and 6.1.1.4'

loop_
_exptl_crystal_face_index_h
_exptl_crystal_face_index_k
_exptl_crystal_face_index_l
_exptl_crystal_face_perp_dist
-2.00 -1.00 1.00 0.1380
2.00 1.00 -1.00 0.2160
0.00 -1.00 1.00 0.0400
0.00 1.00 -1.00 0.0150
0.00 0.00 1.00 0.0660
0.00 0.00 -1.00 0.0030

loop_
_geom_angle_atom_site_label_1
_geom_angle_atom_site_label_2
_geom_angle_atom_site_label_3
_geom_angle
_geom_angle_publ_flag
C15 Re2 C14 89.6(3) y
C15 Re2 C13 88.7(3) y
C14 Re2 C13 88.2(3) y
C15 Re2 N1 94.9(3) y
C14 Re2 N1 171.5(2) y
C13 Re2 N1 99.2(2) y
C15 Re2 N2 97.6(3) y
C14 Re2 N2 96.2(2) y
C13 Re2 N2 172.3(2) y
N1 Re2 N2 76.01(18) y
C15 Re2 O1 176.2(3) y
C14 Re2 O1 94.0(3) y
C13 Re2 O1 92.9(3) y
N1 Re2 O1 81.41(19) y
N2 Re2 O1 80.6(2) y
O3 S1 O2 119.1(6) ?
O3 S1 O4 111.9(7) ?
O2 S1 O4 109.2(7) ?
O3 S1 C16 107.7(4) ?
O2 S1 C16 105.9(5) ?
O4 S1 C16 101.3(4) ?
C1 N1 C12 118.1(6) ?
C1 N1 Re2 127.3(5) ?
C12 N1 Re2 114.5(4) ?
C10 N2 C11 118.4(6) ?
C10 N2 Re2 127.4(4) ?
C11 N2 Re2 113.7(4) ?
O13 C13 Re2 178.0(6) ?
O14 C14 Re2 179.4(8) ?
Re2 O1 H1W 121 ?
Re2 O1 H2W 116 ?
H1W O1 H2W 122 ?
N2 C11 C7 122.6(6) ?
N2 C11 C12 118.2(5) ?
C7 C11 C12 119.2(6) ?
N1 C12 C4 122.6(6) ?
N1 C12 C11 116.6(5) ?
C4 C12 C11 120.8(6) ?
N1 C1 C2 121.9(7) ?
N1 C1 H1 119.1 ?
C2 C1 H1 119.1 ?
C6 C5 C4 121.3(7) ?
C6 C5 H5 119.3 ?
C4 C5 H5 119.3 ?
N2 C10 C9 122.8(7) ?
N2 C10 H10 118.6 ?
C9 C10 H10 118.6 ?
C12 C4 C3 118.0(6) ?
C12 C4 C5 118.1(6) ?
C3 C4 C5 123.9(7) ?
C3 C2 C1 120.8(7) ?
C3 C2 H2 119.6 ?
C1 C2 H2 119.6 ?
C11 C7 C8 117.5(6) ?
C11 C7 C6 119.1(6) ?
C8 C7 C6 123.4(7) ?
C8 C9 C10 119.7(7) ?
C8 C9 H9 120.1 ?
C10 C9 H9 120.1 ?
C5 C6 C7 121.4(7) ?
C5 C6 H6 119.3 ?
C7 C6 H6 119.3 ?
C2 C3 C4 118.7(7) ?
C2 C3 H3 120.7 ?
C4 C3 H3 120.7 ?
C9 C8 C7 118.9(7) ?
C9 C8 H8 120.5 ?
C7 C8 H8 120.5 ?
O15 C15 Re2 178.9(7) ?
F2 C16 F1 105.9(10) ?
F2 C16 F3 109.2(10) ?
F1 C16 F3 104.4(9) ?
F2 C16 S1 110.8(7) ?
F1 C16 S1 114.4(6) ?
F3 C16 S1 111.8(7) ?
Cl2 C18 Cl1 113.8(6) ?
Cl2 C18 H18A 108.8 ?
Cl1 C18 H18A 108.8 ?
Cl2 C18 H18B 108.8 ?
Cl1 C18 H18B 108.8 ?
H18A C18 H18B 107.7 ?

loop_
_geom_bond_atom_site_label_1
_geom_bond_atom_site_label_2
_geom_bond_distance
_geom_bond_publ_flag
Re2 C15 1.880(8) y
Re2 C14 1.911(7) y
Re2 C13 1.920(7) y
Re2 N1 2.173(5) y
Re2 N2 2.178(5) y
Re2 O1 2.191(5) y
S1 O3 1.367(6) ?
S1 O2 1.392(8) ?
S1 O4 1.403(7) ?
S1 C16 1.791(9) ?
N1 C1 1.342(8) ?
N1 C12 1.367(8) ?
N2 C10 1.328(8) ?
N2 C11 1.357(8) ?
O13 C13 1.154(8) ?
O14 C14 1.156(8) ?
O15 C15 1.157(9) ?
O1 H1W 0.8500 ?
O1 H2W 0.8500 ?
C11 C7 1.394(9) ?
C11 C12 1.427(8) ?
C12 C4 1.397(9) ?
C1 C2 1.387(10) ?
C1 H1 0.9300 ?
C5 C6 1.342(11) ?
C5 C4 1.425(10) ?
C5 H5 0.9300 ?
C10 C9 1.386(10) ?
C10 H10 0.9300 ?
C4 C3 1.408(10) ?
C2 C3 1.363(11) ?
C2 H2 0.9300 ?
C7 C8 1.419(10) ?
C7 C6 1.423(10) ?
C9 C8 1.367(10) ?
C9 H9 0.9300 ?
C6 H6 0.9300 ?
C3 H3 0.9300 ?
C8 H8 0.9300 ?
F1 C16 1.262(10) ?
F3 C16 1.288(11) ?
C16 F2 1.269(11) ?
Cl2 C18 1.708(9) ?
Cl1 C18 1.720(11) ?
C18 H18A 0.9700 ?
C18 H18B 0.9700 ?

loop_
_geom_hbond_atom_site_label_D
_geom_hbond_atom_site_label_H
_geom_hbond_atom_site_label_A
_geom_hbond_distance_DH
_geom_hbond_distance_HA
_geom_hbond_distance_DA
_geom_hbond_angle_DHA
_geom_hbond_site_symmetry_A
O1 H1W O4 0.8500 1.803 2.648(8) 173 1_454
